data_7060826
loop_
_publ_author_name
'Mason, Helen E.'
'Musselle-Sexton, Jake R. C.'
'Howard, Judith A. K.'
'Probert, Michael R.'
'Sparkes, Hazel A.'

_publ_section_title
;
 Structural studies into the spin crossover behaviour of Fe(abpt)2(NCS)2
 polymorphs B and D
;
_journal_issue 31
_journal_name_full 'New Journal of Chemistry'
_journal_page_first 14014
_journal_page_last 14023
_journal_paper_doi 10.1039/D1NJ02607K
_journal_volume 45
_journal_year 2021
_chemical_formula_moiety '2(C13 H10 Fe0.5 N7 S)'
_chemical_formula_sum 'C26 H20 Fe N14 S2'
_chemical_formula_weight 648.53
_space_group_crystal_system monoclinic
_space_group_IT_number 14
_space_group_name_Hall '-P 2ybc'
_space_group_name_H-M_alt 'P 1 21/c 1'
_atom_sites_solution_hydrogens mixed
_atom_sites_solution_primary direct
_audit_creation_date 2021-03-18
_audit_creation_method
;
Olex2 1.3
(compiled 2020.11.12 svn.r5f609507 for OlexSys, GUI svn.r6272)
;
_audit_update_record
;
2021-05-27 deposited with the CCDC.	2021-07-12 downloaded from the CCDC.
;
_cell_angle_alpha 90
_cell_angle_beta 107.567(4)
_cell_angle_gamma 90
_cell_formula_units_Z 4
_cell_length_a 10.7361(7)
_cell_length_b 15.4827(17)
_cell_length_c 16.6888(11)
_cell_measurement_reflns_used 7785
_cell_measurement_temperature 296.15
_cell_measurement_theta_max 19.388
_cell_measurement_theta_min 2.603
_cell_volume 2644.7(4)
_computing_cell_refinement 'SAINT v8.37A (Bruker, 2015)'
_computing_data_reduction 'SAINT v8.37A (Bruker, 2015)'
_computing_molecular_graphics 'Olex2 1.3 (Dolomanov et al., 2009)'
_computing_publication_material 'Olex2 1.3 (Dolomanov et al., 2009)'
_computing_structure_refinement 'XL  (Sheldrick, 2008)'
_computing_structure_solution 'XS  (Sheldrick, 2008)'
_diffrn_ambient_temperature 296.15
_diffrn_detector 'Bruker APEX2 area detector'
_diffrn_detector_area_resol_mean 7.9
_diffrn_detector_type 'CCD area detector'
_diffrn_measured_fraction_theta_full 0.576
_diffrn_measured_fraction_theta_max 0.576
_diffrn_measurement_device 'four-circle Huber diffractometer'
_diffrn_measurement_device_type 'Bruker APEX2 area detector'
_diffrn_measurement_method '\f scans'
_diffrn_radiation_monochromator 'mirror optics'
_diffrn_radiation_probe x-ray
_diffrn_radiation_type AgK\a
_diffrn_radiation_wavelength 0.56086
_diffrn_reflns_av_R_equivalents 0.0562
_diffrn_reflns_av_unetI/netI 0.0426
_diffrn_reflns_Laue_measured_fraction_full 0.576
_diffrn_reflns_Laue_measured_fraction_max 0.576
_diffrn_reflns_limit_h_max 12
_diffrn_reflns_limit_h_min -12
_diffrn_reflns_limit_k_max 14
_diffrn_reflns_limit_k_min -14
_diffrn_reflns_limit_l_max 19
_diffrn_reflns_limit_l_min -17
_diffrn_reflns_number 23039
_diffrn_reflns_point_group_measured_fraction_full 0.576
_diffrn_reflns_point_group_measured_fraction_max 0.576
_diffrn_reflns_theta_full 19.524
_diffrn_reflns_theta_max 19.524
_diffrn_reflns_theta_min 1.448
_diffrn_source 'microfocus sealed X-ray tube Ag'
_diffrn_source_current 0.6
_diffrn_source_power 0.03
_diffrn_source_type 'Incoatec I\ms Ag'
_diffrn_source_voltage 50.0
_diffrn_standards_number 0
_exptl_absorpt_coefficient_mu 0.409
_exptl_absorpt_correction_T_max 0.7444
_exptl_absorpt_correction_T_min 0.6147
_exptl_absorpt_correction_type multi-scan
_exptl_absorpt_process_details
;
SADABS-2016/2 (Bruker,2016/2) was used for absorption correction.
wR2(int) was 0.0985 before and 0.0641 after correction.
The Ratio of minimum to maximum transmission is 0.8258.
The \l/2 correction factor is Not present.
;
_exptl_crystal_colour 'dark red'
_exptl_crystal_colour_modifier dark
_exptl_crystal_colour_primary red
_exptl_crystal_density_diffrn 1.629
_exptl_crystal_description block
_exptl_crystal_F_000 1328
_exptl_crystal_size_max 0.18
_exptl_crystal_size_mid 0.14
_exptl_crystal_size_min 0.12
_refine_diff_density_max 0.281
_refine_diff_density_min -0.268
_refine_diff_density_rms 0.061
_refine_ls_extinction_method none
_refine_ls_goodness_of_fit_ref 1.100
_refine_ls_hydrogen_treatment mixed
_refine_ls_matrix_type full
_refine_ls_number_parameters 403
_refine_ls_number_reflns 2697
_refine_ls_number_restraints 346
_refine_ls_restrained_S_all 1.035
_refine_ls_R_factor_all 0.0649
_refine_ls_R_factor_gt 0.0467
_refine_ls_shift/su_max 0.000
_refine_ls_shift/su_mean 0.000
_refine_ls_structure_factor_coef Fsqd
_refine_ls_weighting_details 'w=1/[\s^2^(Fo^2^)+(0.0367P)^2^+7.6101P] where P=(Fo^2^+2Fc^2^)/3'
_refine_ls_weighting_scheme calc
_refine_ls_wR_factor_gt 0.1124
_refine_ls_wR_factor_ref 0.1234
_reflns_Friedel_coverage 0.000
_reflns_number_gt 2123
_reflns_number_total 2697
_reflns_threshold_expression 'I > 2\s(I)'
_cod_data_source_file d1nj02607k2.cif
_cod_data_source_block polyd_7_5kbar
_cod_depositor_comments 'Adding full bibliography for 7060820--7060846.cif.'
_cod_database_code 7060826
_shelx_shelxl_version_number 2018/3
_shelx_space_group_comment
;
The symmetry employed for this shelxl refinement is uniquely defined
by the following loop, which should always be used as a source of
symmetry information in preference to the above space-group names.
They are only intended as comments.
;
_olex2_refinement_description
;
1. Fixed Uiso
 At 1.2 times of:
  All C(H) groups, All N(H,H) groups
2. Rigid body (RIGU) restrains
 All non-hydrogen atoms
 with sigma for 1-2 distances of 0.004 and sigma for 1-3 distances of 0.004
3.a Aromatic/amide H refined with riding coordinates:
 C2(H2), C3(H3), C4(H4), C5(H5), C15(H15), C16(H16), C17(H17), C18(H18),
 C23(H23), C24(H24), C25(H25), C26(H26), C13(H13), C12(H12), C10(H10), C11(H11)
;
_olex2_exptl_crystal_mounting_method 'Crystal was mounted within a diamond anvil cell'
_olex2_submission_special_instructions 'No special instructions were received'

loop_
_space_group_symop_operation_xyz
'x, y, z'
'-x, y+1/2, -z+1/2'
'-x, -y, -z'
'x, -y-1/2, z-1/2'

loop_
_atom_site_label
_atom_site_type_symbol
_atom_site_fract_x
_atom_site_fract_y
_atom_site_fract_z
_atom_site_U_iso_or_equiv
_atom_site_adp_type
_atom_site_occupancy
_atom_site_site_symmetry_order
_atom_site_calc_flag
_atom_site_refinement_flags_posn
_atom_site_refinement_flags_adp
_atom_site_refinement_flags_occupancy
_atom_site_disorder_assembly
_atom_site_disorder_group
Fe1 Fe 0.000000 0.500000 0.000000 0.0232(3) Uani 1 2 d S TU P . .
Fe2 Fe 0.000000 0.500000 0.500000 0.0215(3) Uani 1 2 d S TU P . .
S1 S -0.17432(13) 0.43197(12) 0.22675(10) 0.0380(5) Uani 1 1 d . U . . .
N1 N -0.0437(4) 0.4634(4) 0.1097(3) 0.0368(15) Uani 1 1 d . U . . .
N2 N 0.1313(4) 0.5998(4) 0.0702(3) 0.0265(13) Uani 1 1 d . U . . .
N3 N 0.1871(4) 0.4391(4) 0.0389(3) 0.0281(13) Uani 1 1 d . U . . .
N4 N 0.2352(4) 0.3631(4) 0.0206(3) 0.0350(15) Uani 1 1 d . U . . .
N5 N 0.3982(3) 0.4510(4) 0.0791(3) 0.0274(12) Uani 1 1 d . U . . .
N6 N 0.5249(4) 0.4879(4) 0.1142(4) 0.0435(17) Uani 1 1 d . U . . .
H6A H 0.547(5) 0.474(5) 0.177(4) 0.052 Uiso 1 1 d R . . . .
H6B H 0.579(6) 0.454(5) 0.094(4) 0.052 Uiso 1 1 d R . . . .
N8 N 0.1811(4) 0.5238(4) 0.5716(3) 0.0323(14) Uani 1 1 d . U . . .
N9 N 0.0069(4) 0.6035(4) 0.4271(3) 0.0262(13) Uani 1 1 d . U . . .
N10 N 0.0787(4) 0.4447(4) 0.4178(3) 0.0259(13) Uani 1 1 d . U . . .
N11 N 0.1238(4) 0.3651(4) 0.4050(3) 0.0295(13) Uani 1 1 d . U . . .
N12 N 0.1734(4) 0.4585(4) 0.3205(3) 0.0260(12) Uani 1 1 d . U . . .
N13 N 0.2185(5) 0.5017(4) 0.2599(4) 0.0386(16) Uani 1 1 d . U . . .
H13A H 0.164(6) 0.494(5) 0.210(4) 0.046 Uiso 1 1 d R . . . .
H13B H 0.288(6) 0.484(5) 0.260(4) 0.046 Uiso 1 1 d R . . . .
N14 N 0.3030(4) 0.3267(4) 0.2566(3) 0.0345(15) Uani 1 1 d . U . . .
C1 C -0.0997(4) 0.4500(4) 0.1578(3) 0.0251(15) Uani 1 1 d . U . . .
C2 C 0.0963(5) 0.6775(5) 0.0904(4) 0.0324(16) Uani 1 1 d . U . . .
H2 H 0.007747 0.691041 0.074085 0.039 Uiso 1 1 calc R . . . .
C3 C 0.1827(5) 0.7385(5) 0.1335(4) 0.0420(18) Uani 1 1 d . U . . .
H3 H 0.153995 0.792502 0.144860 0.050 Uiso 1 1 calc R . . . .
C4 C 0.3139(6) 0.7176(6) 0.1598(5) 0.053(2) Uani 1 1 d . U . . .
H4 H 0.375073 0.757004 0.190655 0.063 Uiso 1 1 calc R . . . .
C5 C 0.3527(5) 0.6391(6) 0.1404(4) 0.047(2) Uani 1 1 d . U . . .
H5 H 0.441012 0.625032 0.156460 0.057 Uiso 1 1 calc R . . . .
C6 C 0.2605(4) 0.5798(4) 0.0964(3) 0.0263(14) Uani 1 1 d . U . . .
C7 C 0.2846(4) 0.4934(4) 0.0727(3) 0.0241(14) Uani 1 1 d . U . . .
C8 C 0.3643(4) 0.3717(5) 0.0467(3) 0.0269(14) Uani 1 1 d . U . . .
C14 C 0.2874(5) 0.5313(4) 0.6122(4) 0.0309(16) Uani 1 1 d . U . . .
C15 C -0.0404(5) 0.6811(5) 0.4325(4) 0.0309(16) Uani 1 1 d . U . . .
H15 H -0.084114 0.690586 0.472064 0.037 Uiso 1 1 calc R . . . .
C16 C -0.0279(5) 0.7487(5) 0.3819(4) 0.0330(16) Uani 1 1 d . U . . .
H16 H -0.061079 0.802960 0.387960 0.040 Uiso 1 1 calc R . . . .
C17 C 0.0340(5) 0.7347(5) 0.3226(4) 0.0373(18) Uani 1 1 d . U . . .
H17 H 0.043598 0.779693 0.288018 0.045 Uiso 1 1 calc R . . . .
C18 C 0.0815(5) 0.6551(5) 0.3139(4) 0.0329(17) Uani 1 1 d . U . . .
H18 H 0.123179 0.645071 0.273366 0.040 Uiso 1 1 calc R . . . .
C19 C 0.0669(4) 0.5884(5) 0.3670(4) 0.0276(15) Uani 1 1 d . U . . .
C20 C 0.1087(4) 0.5025(5) 0.3676(3) 0.0250(14) Uani 1 1 d . U . . .
C21 C 0.1812(5) 0.3757(5) 0.3453(4) 0.0268(14) Uani 1 1 d . U . . .
C22 C 0.2391(4) 0.3040(5) 0.3106(4) 0.0258(15) Uani 1 1 d . U . . .
C23 C 0.3515(6) 0.2600(6) 0.2231(4) 0.046(2) Uani 1 1 d . U . . .
H23 H 0.398356 0.273046 0.186052 0.055 Uiso 1 1 calc R . . . .
C24 C 0.3371(6) 0.1766(6) 0.2393(4) 0.049(2) Uani 1 1 d . U . . .
H24 H 0.369361 0.133658 0.211991 0.059 Uiso 1 1 calc R . . . .
C25 C 0.2737(5) 0.1555(6) 0.2971(4) 0.0454(19) Uani 1 1 d . U . . .
H25 H 0.264114 0.098203 0.310948 0.054 Uiso 1 1 calc R . . . .
C26 C 0.2249(5) 0.2216(5) 0.3338(4) 0.0354(17) Uani 1 1 d . U . . .
H26 H 0.182794 0.210008 0.373783 0.043 Uiso 1 1 calc R . . . .
N7 N 0.5752(4) 0.3267(4) 0.0433(3) 0.0433(16) Uani 1 1 d . U . . .
C9 C 0.4537(5) 0.3020(5) 0.0388(4) 0.0325(15) Uani 1 1 d . U . . .
C13 C 0.4123(6) 0.2176(6) 0.0296(4) 0.0455(18) Uani 1 1 d . U . . .
H13 H 0.327760 0.203378 0.028751 0.055 Uiso 1 1 calc R . . . .
C12 C 0.4981(7) 0.1546(7) 0.0216(5) 0.062(2) Uani 1 1 d . U . . .
H12 H 0.472042 0.097133 0.013495 0.074 Uiso 1 1 calc R . . . .
C10 C 0.6572(6) 0.2627(7) 0.0373(5) 0.058(2) Uani 1 1 d . U . . .
H10 H 0.742815 0.277546 0.041279 0.070 Uiso 1 1 calc R . . . .
C11 C 0.6231(6) 0.1784(7) 0.0257(4) 0.062(2) Uani 1 1 d . U . . .
H11 H 0.683437 0.137274 0.020672 0.075 Uiso 1 1 calc R . . . .
S2A S 0.43932(13) 0.54652(15) 0.66929(11) 0.0542(6) Uani 1 1 d . U . A 2

loop_
_atom_site_aniso_label
_atom_site_aniso_U_11
_atom_site_aniso_U_22
_atom_site_aniso_U_33
_atom_site_aniso_U_23
_atom_site_aniso_U_13
_atom_site_aniso_U_12
Fe1 0.0194(5) 0.0225(11) 0.0285(6) -0.0016(5) 0.0087(4) 0.0011(5)
Fe2 0.0237(5) 0.0165(11) 0.0247(6) 0.0017(5) 0.0077(4) 0.0005(5)
S1 0.0389(7) 0.0409(17) 0.0392(10) 0.0063(8) 0.0194(6) 0.0059(7)
N1 0.045(2) 0.033(5) 0.038(3) 0.002(3) 0.020(2) 0.002(2)
N2 0.0286(19) 0.025(5) 0.028(3) 0.001(2) 0.0118(19) 0.003(2)
N3 0.025(2) 0.021(4) 0.038(3) -0.008(2) 0.0096(19) 0.004(2)
N4 0.027(2) 0.032(5) 0.046(3) -0.017(3) 0.010(2) -0.002(2)
N5 0.0198(18) 0.028(4) 0.032(3) -0.002(2) 0.0034(18) 0.0016(19)
N6 0.019(2) 0.045(6) 0.061(4) -0.010(3) 0.003(2) -0.007(2)
N8 0.037(2) 0.030(5) 0.031(3) 0.000(2) 0.0123(19) -0.003(2)
N9 0.025(2) 0.019(5) 0.033(3) 0.001(2) 0.0044(18) 0.002(2)
N10 0.030(2) 0.019(4) 0.032(3) 0.007(2) 0.014(2) 0.003(2)
N11 0.033(2) 0.022(5) 0.032(3) 0.005(2) 0.0092(19) 0.000(2)
N12 0.029(2) 0.025(4) 0.026(3) 0.002(2) 0.0114(19) -0.001(2)
N13 0.043(3) 0.042(5) 0.037(3) 0.015(3) 0.023(2) 0.005(3)
N14 0.038(2) 0.036(5) 0.031(3) 0.001(3) 0.014(2) 0.006(2)
C1 0.030(2) 0.012(6) 0.030(3) -0.001(3) 0.004(2) 0.003(2)
C2 0.037(3) 0.022(6) 0.043(4) -0.003(3) 0.017(3) 0.000(2)
C3 0.051(3) 0.023(6) 0.054(4) -0.010(3) 0.018(3) 0.000(3)
C4 0.050(3) 0.041(7) 0.061(5) -0.017(4) 0.008(3) -0.005(3)
C5 0.032(3) 0.040(7) 0.063(5) -0.015(4) 0.004(3) -0.006(3)
C6 0.027(2) 0.022(5) 0.031(3) 0.000(3) 0.010(2) -0.001(2)
C7 0.023(2) 0.024(5) 0.023(3) -0.003(3) 0.004(2) 0.002(2)
C8 0.026(2) 0.025(5) 0.027(3) 0.004(3) 0.004(2) 0.007(2)
C14 0.036(3) 0.020(6) 0.041(4) 0.005(3) 0.017(2) 0.002(2)
C15 0.032(3) 0.018(6) 0.039(4) 0.000(3) 0.004(2) 0.001(3)
C16 0.035(3) 0.014(6) 0.043(4) 0.005(3) 0.000(2) 0.004(3)
C17 0.038(3) 0.025(6) 0.042(4) 0.015(3) 0.000(2) -0.003(3)
C18 0.037(3) 0.023(6) 0.038(4) 0.007(3) 0.010(3) -0.003(3)
C19 0.023(2) 0.025(5) 0.033(3) 0.011(3) 0.005(2) 0.003(2)
C20 0.024(2) 0.024(5) 0.025(3) 0.004(3) 0.005(2) 0.001(2)
C21 0.030(2) 0.021(5) 0.028(3) 0.000(3) 0.006(2) -0.002(3)
C22 0.025(2) 0.021(5) 0.028(3) 0.003(3) 0.003(2) 0.006(3)
C23 0.058(4) 0.047(6) 0.036(4) 0.003(4) 0.019(3) 0.020(4)
C24 0.050(3) 0.045(6) 0.046(4) -0.008(4) 0.004(3) 0.024(4)
C25 0.044(3) 0.019(6) 0.064(5) 0.003(4) 0.003(3) 0.007(3)
C26 0.041(3) 0.020(5) 0.044(4) 0.006(3) 0.010(3) 0.004(3)
N7 0.031(2) 0.054(5) 0.046(3) 0.008(3) 0.013(2) 0.018(2)
C9 0.031(2) 0.041(5) 0.024(3) -0.002(3) 0.005(2) 0.013(3)
C13 0.048(3) 0.039(6) 0.048(4) -0.008(4) 0.012(3) 0.015(3)
C12 0.068(4) 0.047(7) 0.061(5) -0.015(5) 0.006(4) 0.024(4)
C10 0.036(3) 0.081(7) 0.057(5) -0.010(5) 0.012(3) 0.027(4)
C11 0.055(3) 0.073(7) 0.049(5) -0.016(5) 0.001(3) 0.038(4)
S2A 0.0297(7) 0.070(2) 0.0578(12) 0.0122(11) 0.0056(7) -0.0080(8)

loop_
_atom_type_symbol
_atom_type_description
_atom_type_scat_dispersion_real
_atom_type_scat_dispersion_imag
_atom_type_scat_source
C C 0.0015 0.0009 'International Tables Vol C Tables 4.2.6.8 and 6.1.1.4'
H H 0.0000 0.0000 'International Tables Vol C Tables 4.2.6.8 and 6.1.1.4'
N N 0.0030 0.0019 'International Tables Vol C Tables 4.2.6.8 and 6.1.1.4'
S S 0.0826 0.0763 'International Tables Vol C Tables 4.2.6.8 and 6.1.1.4'
Fe Fe 0.2886 0.5448 'International Tables Vol C Tables 4.2.6.8 and 6.1.1.4'

loop_
_geom_angle_atom_site_label_1
_geom_angle_atom_site_label_2
_geom_angle_atom_site_label_3
_geom_angle
_geom_angle_site_symmetry_1
_geom_angle_site_symmetry_3
_geom_angle_publ_flag
N1 Fe1 N1 180.0 3_565 . ?
N1 Fe1 N2 90.05(19) 3_565 3_565 ?
N1 Fe1 N2 89.95(19) . 3_565 ?
N1 Fe1 N2 89.95(19) 3_565 . ?
N1 Fe1 N2 90.05(19) . . ?
N1 Fe1 N3 86.98(19) 3_565 . ?
N1 Fe1 N3 93.02(19) 3_565 3_565 ?
N1 Fe1 N3 86.98(19) . 3_565 ?
N1 Fe1 N3 93.02(19) . . ?
N2 Fe1 N2 180.0 . 3_565 ?
N3 Fe1 N2 75.71(18) 3_565 3_565 ?
N3 Fe1 N2 75.71(18) . . ?
N3 Fe1 N2 104.29(18) . 3_565 ?
N3 Fe1 N2 104.29(18) 3_565 . ?
N3 Fe1 N3 180.0 . 3_565 ?
N8 Fe2 N8 180.0 3_566 . ?
N8 Fe2 N9 90.44(19) . . ?
N8 Fe2 N9 90.44(19) 3_566 3_566 ?
N8 Fe2 N9 89.56(19) . 3_566 ?
N8 Fe2 N9 89.56(19) 3_566 . ?
N8 Fe2 N10 92.70(18) 3_566 . ?
N8 Fe2 N10 92.70(18) . 3_566 ?
N8 Fe2 N10 87.30(19) . . ?
N8 Fe2 N10 87.30(18) 3_566 3_566 ?
N9 Fe2 N9 180.0(2) . 3_566 ?
N10 Fe2 N9 99.9(2) 3_566 . ?
N10 Fe2 N9 80.1(2) . . ?
N10 Fe2 N9 99.9(2) . 3_566 ?
N10 Fe2 N9 80.1(2) 3_566 3_566 ?
N10 Fe2 N10 180.00(16) . 3_566 ?
C1 N1 Fe1 162.2(4) . . ?
C2 N2 Fe1 126.1(4) . . ?
C2 N2 C6 117.5(5) . . ?
C6 N2 Fe1 116.4(4) . . ?
N4 N3 Fe1 134.6(4) . . ?
C7 N3 Fe1 113.5(4) . . ?
C7 N3 N4 109.9(4) . . ?
C8 N4 N3 105.7(6) . . ?
C7 N5 N6 124.1(5) . . ?
C8 N5 N6 129.6(4) . . ?
C8 N5 C7 106.3(4) . . ?
C14 N8 Fe2 175.0(5) . . ?
C15 N9 Fe2 126.5(4) . . ?
C15 N9 C19 118.8(5) . . ?
C19 N9 Fe2 114.6(4) . . ?
N11 N10 Fe2 137.2(4) . . ?
C20 N10 Fe2 112.1(5) . . ?
C20 N10 N11 110.1(5) . . ?
C21 N11 N10 105.8(5) . . ?
C20 N12 N13 121.0(6) . . ?
C21 N12 N13 131.9(5) . . ?
C21 N12 C20 107.0(5) . . ?
C22 N14 C23 114.7(8) . . ?
N1 C1 S1 178.5(5) . . ?
N2 C2 C3 123.9(5) . . ?
C2 C3 C4 118.1(7) . . ?
C5 C4 C3 119.5(7) . . ?
C4 C5 C6 119.9(6) . . ?
N2 C6 C5 121.1(6) . . ?
N2 C6 C7 111.9(5) . . ?
C5 C6 C7 127.0(5) . . ?
N3 C7 N5 107.6(5) . . ?
N3 C7 C6 121.4(4) . . ?
N5 C7 C6 131.1(5) . . ?
N4 C8 N5 110.6(5) . . ?
N4 C8 C9 122.7(7) . . ?
N5 C8 C9 126.7(5) . . ?
N8 C14 S2A 177.5(6) . . ?
N9 C15 C16 122.7(7) . . ?
C17 C16 C15 118.9(7) . . ?
C18 C17 C16 120.1(6) . . ?
C17 C18 C19 119.0(6) . . ?
N9 C19 C18 120.5(7) . . ?
N9 C19 C20 112.2(5) . . ?
C18 C19 C20 127.3(6) . . ?
N10 C20 N12 106.7(6) . . ?
N10 C20 C19 120.2(5) . . ?
N12 C20 C19 133.0(5) . . ?
N11 C21 N12 110.4(5) . . ?
N11 C21 C22 123.1(7) . . ?
N12 C21 C22 126.4(6) . . ?
N14 C22 C21 115.5(7) . . ?
N14 C22 C26 124.5(6) . . ?
C26 C22 C21 120.1(6) . . ?
C24 C23 N14 124.9(7) . . ?
C23 C24 C25 118.8(6) . . ?
C26 C25 C24 118.0(9) . . ?
C22 C26 C25 119.0(8) . . ?
C9 N7 C10 115.6(7) . . ?
N7 C9 C8 115.7(7) . . ?
N7 C9 C13 123.7(6) . . ?
C13 C9 C8 120.5(5) . . ?
C9 C13 C12 118.8(7) . . ?
C11 C12 C13 118.5(10) . . ?
N7 C10 C11 124.4(7) . . ?
C10 C11 C12 119.0(6) . . ?

loop_
_geom_bond_atom_site_label_1
_geom_bond_atom_site_label_2
_geom_bond_distance
_geom_bond_site_symmetry_2
_geom_bond_publ_flag
Fe1 N1 2.100(5) 3_565 ?
Fe1 N1 2.100(5) . ?
Fe1 N2 2.179(5) 3_565 ?
Fe1 N2 2.179(5) . ?
Fe1 N3 2.135(4) . ?
Fe1 N3 2.135(4) 3_565 ?
Fe2 N8 1.985(4) . ?
Fe2 N8 1.985(4) 3_566 ?
Fe2 N9 2.026(6) 3_566 ?
Fe2 N9 2.026(6) . ?
Fe2 N10 2.007(5) 3_566 ?
Fe2 N10 2.007(5) . ?
S1 C1 1.613(5) . ?
N1 C1 1.157(6) . ?
N2 C2 1.335(8) . ?
N2 C6 1.359(6) . ?
N3 N4 1.357(7) . ?
N3 C7 1.328(7) . ?
N4 C8 1.327(6) . ?
N5 N6 1.427(6) . ?
N5 C7 1.360(6) . ?
N5 C8 1.348(8) . ?
N8 C14 1.144(7) . ?
N9 C15 1.318(9) . ?
N9 C19 1.366(7) . ?
N10 N11 1.365(8) . ?
N10 C20 1.331(8) . ?
N11 C21 1.331(7) . ?
N12 N13 1.415(7) . ?
N12 C20 1.375(8) . ?
N12 C21 1.342(8) . ?
N14 C22 1.335(8) . ?
N14 C23 1.352(10) . ?
C2 C3 1.366(9) . ?
C3 C4 1.382(8) . ?
C4 C5 1.356(11) . ?
C5 C6 1.386(9) . ?
C6 C7 1.441(9) . ?
C8 C9 1.476(8) . ?
C14 S2A 1.638(6) . ?
C15 C16 1.376(9) . ?
C16 C17 1.366(9) . ?
C17 C18 1.357(10) . ?
C18 C19 1.400(9) . ?
C19 C20 1.403(9) . ?
C21 C22 1.473(9) . ?
C22 C26 1.354(10) . ?
C23 C24 1.337(11) . ?
C24 C25 1.378(10) . ?
C25 C26 1.375(11) . ?
N7 C9 1.339(7) . ?
N7 C10 1.350(9) . ?
C9 C13 1.373(10) . ?
C13 C12 1.377(10) . ?
C12 C11 1.373(11) . ?
C10 C11 1.354(12) . ?
